data_4027235
loop_
_publ_author_name
'Xiao-Dan Han'
'Yu-Long Zhao'
'Jia Meng'
'Chuan-Qing Ren'
'Qun Liu'

_publ_section_title
;
 Synthesis of Acridines and Persubstituted Phenols from Cyclobutenones and
 Active Methylene Ketones
;
_journal_name_full 'Journal of Organic Chemistry'
_journal_page_first 5173
_journal_page_last 5178
_journal_paper_doi 10.1021/jo300615t
_journal_volume 77
_journal_year 2012
_chemical_formula_sum 'C20 H29 Cl N2 O2'
_chemical_formula_weight 364.90
_chemical_name_systematic
; 
 ? 
;
_space_group_IT_number 14
_symmetry_cell_setting monoclinic
_symmetry_space_group_name_Hall '-P 2yn'
_symmetry_space_group_name_H-M 'P 1 21/n 1'
_atom_sites_solution_hydrogens geom
_atom_sites_solution_primary direct
_atom_sites_solution_secondary difmap
_audit_creation_method SHELXL-97
_cell_angle_alpha 90.00
_cell_angle_beta 90.2900(10)
_cell_angle_gamma 90.00
_cell_formula_units_Z 4
_cell_length_a 9.7188(9)
_cell_length_b 9.6693(9)
_cell_length_c 22.025(2)
_cell_measurement_temperature 293(2)
_cell_measurement_theta_min 2.14
_cell_volume 2069.8(3)
_computing_cell_refinement 'Bruker SMART'
_computing_data_collection 'Bruker SMART'
_computing_data_reduction 'Bruker SAINT'
_computing_molecular_graphics 'Bruker SHELXTL'
_computing_publication_material 'Bruker SHELXTL'
_computing_structure_refinement 'Bruker SHELXTL'
_computing_structure_solution 'Bruker SHELXTL'
_diffrn_ambient_temperature 293(2)
_diffrn_measured_fraction_theta_full 0.999
_diffrn_measured_fraction_theta_max 0.999
_diffrn_measurement_device_type 'CCD area detector'
_diffrn_measurement_method 'phi and omega scans'
_diffrn_radiation_monochromator graphite
_diffrn_radiation_source 'fine-focus sealed tube'
_diffrn_radiation_type MoK\a
_diffrn_radiation_wavelength 0.71073
_diffrn_reflns_av_R_equivalents 0.0221
_diffrn_reflns_av_sigmaI/netI 0.0236
_diffrn_reflns_limit_h_max 11
_diffrn_reflns_limit_h_min -11
_diffrn_reflns_limit_k_max 11
_diffrn_reflns_limit_k_min -8
_diffrn_reflns_limit_l_max 24
_diffrn_reflns_limit_l_min -26
_diffrn_reflns_number 11183
_diffrn_reflns_theta_full 25.00
_diffrn_reflns_theta_max 25.00
_diffrn_reflns_theta_min 1.85
_exptl_absorpt_coefficient_mu 0.199
_exptl_absorpt_correction_T_max 0.974
_exptl_absorpt_correction_T_min 0.967
_exptl_absorpt_correction_type empirical
_exptl_absorpt_process_details sadabs
_exptl_crystal_colour yellow
_exptl_crystal_density_diffrn 1.171
_exptl_crystal_density_meas ?
_exptl_crystal_description block
_exptl_crystal_F_000 784
_exptl_crystal_size_max 0.14
_exptl_crystal_size_mid 0.12
_exptl_crystal_size_min 0.11
_refine_diff_density_max 0.178
_refine_diff_density_min -0.222
_refine_diff_density_rms 0.035
_refine_ls_extinction_method none
_refine_ls_goodness_of_fit_ref 1.054
_refine_ls_hydrogen_treatment mixed
_refine_ls_matrix_type full
_refine_ls_number_parameters 242
_refine_ls_number_reflns 3655
_refine_ls_number_restraints 0
_refine_ls_restrained_S_all 1.054
_refine_ls_R_factor_all 0.0495
_refine_ls_R_factor_gt 0.0386
_refine_ls_shift/su_max 0.000
_refine_ls_shift/su_mean 0.000
_refine_ls_structure_factor_coef Fsqd
_refine_ls_weighting_details 'calc w=1/[\s^2^(Fo^2^)+(0.0474P)^2^+0.5050P] where P=(Fo^2^+2Fc^2^)/3'
_refine_ls_weighting_scheme calc
_refine_ls_wR_factor_gt 0.0953
_refine_ls_wR_factor_ref 0.1025
_reflns_number_gt 2973
_reflns_number_total 3655
_reflns_threshold_expression >2sigma(I)
_cod_data_source_file jo300615t_si_003.cif
_cod_data_source_block ua169m
_cod_depositor_comments
;
The following automatic conversions were performed:

'_exptl_crystal_density_meas' value 'none' was changed to '?' - the
value is perceived as not measured.

Automatic conversion script
Id: cif_fix_values 3008 2015-01-20 13:52:24Z robertas 
;
_cod_original_sg_symbol_H-M 'P 1 21/n 1 '
_cod_database_code 4027235

loop_
_symmetry_equiv_pos_as_xyz
'x, y, z'
'-x+1/2, y+1/2, -z+1/2'
'-x, -y, -z'
'x-1/2, -y-1/2, z-1/2'

loop_
_atom_site_label
_atom_site_type_symbol
_atom_site_fract_x
_atom_site_fract_y
_atom_site_fract_z
_atom_site_U_iso_or_equiv
_atom_site_adp_type
_atom_site_occupancy
_atom_site_symmetry_multiplicity
_atom_site_calc_flag
_atom_site_refinement_flags
C1 C 0.25648(17) 1.02648(19) 0.31886(7) 0.0462(4) Uani 1 1 d .
C2 C 0.41430(16) 0.97937(17) 0.39876(7) 0.0410(4) Uani 1 1 d .
H2 H 0.4968 0.9984 0.4186 0.049 Uiso 1 1 calc R
C3 C 0.32835(15) 0.87769(16) 0.42145(7) 0.0377(4) Uani 1 1 d .
C4 C 0.20691(18) 0.8495(2) 0.39078(8) 0.0520(5) Uani 1 1 d .
H4 H 0.1496 0.7793 0.4046 0.062 Uiso 1 1 calc R
C5 C 0.16991(19) 0.9247(2) 0.33991(8) 0.0561(5) Uani 1 1 d .
H5 H 0.0872 0.9066 0.3200 0.067 Uiso 1 1 calc R
C6 C 0.37964(18) 1.05292(18) 0.34719(8) 0.0456(4) Uani 1 1 d .
H6 H 0.4391 1.1196 0.3319 0.055 Uiso 1 1 calc R
C7 C 0.31449(15) 0.76633(16) 0.52473(7) 0.0351(3) Uani 1 1 d .
C8 C 0.17041(15) 0.81727(18) 0.53683(8) 0.0426(4) Uani 1 1 d .
H8A H 0.1322 0.7665 0.5708 0.051 Uiso 1 1 calc R
H8B H 0.1131 0.7996 0.5015 0.051 Uiso 1 1 calc R
C9 C 0.1682(2) 0.9713(2) 0.55115(9) 0.0576(5) Uani 1 1 d .
H9A H 0.2228 0.9888 0.5868 0.086 Uiso 1 1 calc R
H9B H 0.0752 1.0004 0.5582 0.086 Uiso 1 1 calc R
H9C H 0.2054 1.0220 0.5175 0.086 Uiso 1 1 calc R
C10 C 0.38782(14) 0.69345(15) 0.56832(7) 0.0338(3) Uani 1 1 d .
C11 C 0.53067(16) 0.65617(17) 0.56037(7) 0.0389(4) Uani 1 1 d .
C12 C 0.60431(16) 0.5776(2) 0.61008(8) 0.0496(4) Uani 1 1 d .
H12A H 0.5868 0.6228 0.6486 0.059 Uiso 1 1 calc R
H12B H 0.5663 0.4850 0.6123 0.059 Uiso 1 1 calc R
C13 C 0.75653(19) 0.5673(3) 0.60121(10) 0.0740(7) Uani 1 1 d .
H13A H 0.7750 0.5208 0.5636 0.111 Uiso 1 1 calc R
H13B H 0.7966 0.5159 0.6342 0.111 Uiso 1 1 calc R
H13C H 0.7956 0.6584 0.6002 0.111 Uiso 1 1 calc R
C14 C 0.32497(14) 0.67466(16) 0.63035(7) 0.0333(3) Uani 1 1 d .
C15 C 0.25654(16) 0.43605(17) 0.60148(7) 0.0386(4) Uani 1 1 d .
H15 H 0.3101(17) 0.4613(18) 0.5656(8) 0.046 Uiso 1 1 calc .
C16 C 0.3201(2) 0.30516(18) 0.62764(9) 0.0546(5) Uani 1 1 d .
H16A H 0.4112 0.3249 0.6422 0.082 Uiso 1 1 calc R
H16B H 0.3245 0.2356 0.5966 0.082 Uiso 1 1 calc R
H16C H 0.2646 0.2723 0.6606 0.082 Uiso 1 1 calc R
C17 C 0.10949(19) 0.4109(2) 0.58050(9) 0.0604(5) Uani 1 1 d .
H17A H 0.0545 0.3835 0.6145 0.091 Uiso 1 1 calc R
H17B H 0.1083 0.3389 0.5505 0.091 Uiso 1 1 calc R
H17C H 0.0727 0.4943 0.5632 0.091 Uiso 1 1 calc R
C18 C 0.20391(17) 0.53387(19) 0.70560(7) 0.0429(4) Uani 1 1 d .
H18 H 0.1659(18) 0.440(2) 0.7064(8) 0.051 Uiso 1 1 calc .
C19 C 0.3138(2) 0.5397(2) 0.75494(8) 0.0532(5) Uani 1 1 d .
H19A H 0.3877 0.4783 0.7447 0.080 Uiso 1 1 calc R
H19B H 0.2746 0.5121 0.7930 0.080 Uiso 1 1 calc R
H19C H 0.3484 0.6324 0.7583 0.080 Uiso 1 1 calc R
C20 C 0.08427(18) 0.6318(2) 0.71690(8) 0.0543(5) Uani 1 1 d .
H20A H 0.1176 0.7252 0.7185 0.081 Uiso 1 1 calc R
H20B H 0.0415 0.6089 0.7548 0.081 Uiso 1 1 calc R
H20C H 0.0182 0.6231 0.6846 0.081 Uiso 1 1 calc R
Cl1 Cl 0.21117(6) 1.12200(7) 0.25460(2) 0.0737(2) Uani 1 1 d .
H1 H 0.4646(19) 0.7764(18) 0.4717(8) 0.049(5) Uiso 1 1 d .
N1 N 0.26488(12) 0.55322(13) 0.64427(6) 0.0343(3) Uani 1 1 d .
N2 N 0.37635(14) 0.80071(15) 0.47194(6) 0.0423(3) Uani 1 1 d .
O1 O 0.33153(11) 0.77166(11) 0.66691(5) 0.0431(3) Uani 1 1 d .
O2 O 0.59622(11) 0.68575(13) 0.51375(5) 0.0500(3) Uani 1 1 d .

loop_
_atom_site_aniso_label
_atom_site_aniso_U_11
_atom_site_aniso_U_22
_atom_site_aniso_U_33
_atom_site_aniso_U_23
_atom_site_aniso_U_13
_atom_site_aniso_U_12
C1 0.0511(10) 0.0511(11) 0.0365(9) 0.0026(8) 0.0012(7) 0.0056(8)
C2 0.0353(8) 0.0439(10) 0.0438(9) -0.0026(8) 0.0003(7) -0.0052(7)
C3 0.0370(8) 0.0396(9) 0.0366(8) -0.0008(7) 0.0027(6) 0.0007(7)
C4 0.0476(10) 0.0593(12) 0.0490(10) 0.0082(9) -0.0028(8) -0.0192(9)
C5 0.0451(10) 0.0763(14) 0.0468(10) 0.0057(10) -0.0094(8) -0.0107(9)
C6 0.0507(10) 0.0404(10) 0.0456(10) 0.0024(8) 0.0079(8) -0.0067(8)
C7 0.0338(7) 0.0331(8) 0.0384(8) -0.0022(7) 0.0021(6) -0.0057(6)
C8 0.0335(8) 0.0497(10) 0.0445(9) 0.0012(8) -0.0003(7) 0.0018(7)
C9 0.0579(11) 0.0537(12) 0.0613(12) -0.0044(9) 0.0047(9) 0.0154(9)
C10 0.0331(8) 0.0311(8) 0.0372(8) -0.0013(7) 0.0041(6) -0.0022(6)
C11 0.0375(8) 0.0401(9) 0.0392(9) -0.0010(7) 0.0061(7) 0.0010(7)
C12 0.0397(9) 0.0571(11) 0.0519(10) 0.0089(9) 0.0053(8) 0.0095(8)
C13 0.0434(10) 0.1092(19) 0.0694(14) 0.0223(13) 0.0004(9) 0.0181(11)
C14 0.0281(7) 0.0341(8) 0.0378(8) -0.0022(7) 0.0018(6) 0.0013(6)
C15 0.0435(9) 0.0350(9) 0.0373(9) -0.0058(7) 0.0071(7) -0.0074(7)
C16 0.0747(13) 0.0356(10) 0.0536(11) -0.0002(8) 0.0164(9) -0.0016(9)
C17 0.0538(11) 0.0635(13) 0.0639(12) -0.0202(10) -0.0008(9) -0.0165(9)
C18 0.0498(10) 0.0416(10) 0.0374(9) -0.0035(7) 0.0123(7) -0.0107(8)
C19 0.0715(12) 0.0530(12) 0.0352(9) 0.0007(8) 0.0029(8) 0.0023(9)
C20 0.0442(10) 0.0671(13) 0.0516(10) -0.0115(9) 0.0158(8) -0.0072(9)
Cl1 0.0827(4) 0.0880(4) 0.0504(3) 0.0232(3) -0.0049(2) 0.0094(3)
N1 0.0363(7) 0.0340(7) 0.0326(7) -0.0036(5) 0.0058(5) -0.0046(5)
N2 0.0335(7) 0.0517(9) 0.0417(8) 0.0080(6) 0.0026(6) 0.0025(6)
O1 0.0475(6) 0.0372(6) 0.0446(7) -0.0092(5) 0.0096(5) -0.0064(5)
O2 0.0392(6) 0.0653(8) 0.0457(7) 0.0080(6) 0.0126(5) 0.0093(6)

loop_
_atom_type_symbol
_atom_type_description
_atom_type_scat_dispersion_real
_atom_type_scat_dispersion_imag
_atom_type_scat_source
C C 0.0033 0.0016 'International Tables Vol C Tables 4.2.6.8 and 6.1.1.4'
H H 0.0000 0.0000 'International Tables Vol C Tables 4.2.6.8 and 6.1.1.4'
N N 0.0061 0.0033 'International Tables Vol C Tables 4.2.6.8 and 6.1.1.4'
O O 0.0106 0.0060 'International Tables Vol C Tables 4.2.6.8 and 6.1.1.4'
Cl Cl 0.1484 0.1585 'International Tables Vol C Tables 4.2.6.8 and 6.1.1.4'

loop_
_geom_angle_atom_site_label_1
_geom_angle_atom_site_label_2
_geom_angle_atom_site_label_3
_geom_angle
C6 C1 C5 120.90(16)
C6 C1 Cl1 119.12(14)
C5 C1 Cl1 119.97(14)
C6 C2 C3 121.16(15)
C6 C2 H2 119.4
C3 C2 H2 119.4
C4 C3 C2 118.56(15)
C4 C3 N2 123.84(15)
C2 C3 N2 117.37(14)
C5 C4 C3 120.68(16)
C5 C4 H4 119.7
C3 C4 H4 119.7
C1 C5 C4 119.48(16)
C1 C5 H5 120.3
C4 C5 H5 120.3
C1 C6 C2 119.16(15)
C1 C6 H6 120.4
C2 C6 H6 120.4
N2 C7 C10 119.42(13)
N2 C7 C8 119.22(14)
C10 C7 C8 121.20(14)
C7 C8 C9 111.69(14)
C7 C8 H8A 109.3
C9 C8 H8A 109.3
C7 C8 H8B 109.3
C9 C8 H8B 109.3
H8A C8 H8B 107.9
C8 C9 H9A 109.5
C8 C9 H9B 109.5
H9A C9 H9B 109.5
C8 C9 H9C 109.5
H9A C9 H9C 109.5
H9B C9 H9C 109.5
C7 C10 C11 122.26(14)
C7 C10 C14 118.62(13)
C11 C10 C14 118.21(13)
O2 C11 C10 122.58(14)
O2 C11 C12 118.11(14)
C10 C11 C12 119.30(14)
C13 C12 C11 113.83(15)
C13 C12 H12A 108.8
C11 C12 H12A 108.8
C13 C12 H12B 108.8
C11 C12 H12B 108.8
H12A C12 H12B 107.7
C12 C13 H13A 109.5
C12 C13 H13B 109.5
H13A C13 H13B 109.5
C12 C13 H13C 109.5
H13A C13 H13C 109.5
H13B C13 H13C 109.5
O1 C14 N1 122.22(13)
O1 C14 C10 118.54(13)
N1 C14 C10 119.24(13)
N1 C15 C17 111.46(13)
N1 C15 C16 112.10(14)
C17 C15 C16 111.19(15)
N1 C15 H15 107.3(10)
C17 C15 H15 107.3(10)
C16 C15 H15 107.3(10)
C15 C16 H16A 109.5
C15 C16 H16B 109.5
H16A C16 H16B 109.5
C15 C16 H16C 109.5
H16A C16 H16C 109.5
H16B C16 H16C 109.5
C15 C17 H17A 109.5
C15 C17 H17B 109.5
H17A C17 H17B 109.5
C15 C17 H17C 109.5
H17A C17 H17C 109.5
H17B C17 H17C 109.5
N1 C18 C19 111.25(13)
N1 C18 C20 112.21(14)
C19 C18 C20 113.24(15)
N1 C18 H18 106.5(10)
C19 C18 H18 106.5(10)
C20 C18 H18 106.5(10)
C18 C19 H19A 109.5
C18 C19 H19B 109.5
H19A C19 H19B 109.5
C18 C19 H19C 109.5
H19A C19 H19C 109.5
H19B C19 H19C 109.5
C18 C20 H20A 109.5
C18 C20 H20B 109.5
H20A C20 H20B 109.5
C18 C20 H20C 109.5
H20A C20 H20C 109.5
H20B C20 H20C 109.5
C14 N1 C15 123.10(12)
C14 N1 C18 119.39(12)
C15 N1 C18 117.51(12)
C7 N2 C3 131.17(14)
C7 N2 H1 111.9(11)
C3 N2 H1 116.7(11)

loop_
_geom_bond_atom_site_label_1
_geom_bond_atom_site_label_2
_geom_bond_distance
C1 C6 1.371(2)
C1 C5 1.377(3)
C1 Cl1 1.7446(17)
C2 C6 1.380(2)
C2 C3 1.385(2)
C2 H2 0.9300
C3 C4 1.384(2)
C3 N2 1.415(2)
C4 C5 1.382(3)
C4 H4 0.9300
C5 H5 0.9300
C6 H6 0.9300
C7 N2 1.353(2)
C7 C10 1.386(2)
C7 C8 1.509(2)
C8 C9 1.523(3)
C8 H8A 0.9700
C8 H8B 0.9700
C9 H9A 0.9600
C9 H9B 0.9600
C9 H9C 0.9600
C10 C11 1.446(2)
C10 C14 1.510(2)
C11 O2 1.2444(19)
C11 C12 1.510(2)
C12 C13 1.497(2)
C12 H12A 0.9700
C12 H12B 0.9700
C13 H13A 0.9600
C13 H13B 0.9600
C13 H13C 0.9600
C14 O1 1.2376(18)
C14 N1 1.3475(19)
C15 N1 1.4757(19)
C15 C17 1.519(2)
C15 C16 1.520(2)
C15 H15 0.980(18)
C16 H16A 0.9600
C16 H16B 0.9600
C16 H16C 0.9600
C17 H17A 0.9600
C17 H17B 0.9600
C17 H17C 0.9600
C18 N1 1.490(2)
C18 C19 1.521(2)
C18 C20 1.521(2)
C18 H18 0.980(19)
C19 H19A 0.9600
C19 H19B 0.9600
C19 H19C 0.9600
C20 H20A 0.9600
C20 H20B 0.9600
C20 H20C 0.9600
N2 H1 0.890(18)

loop_
_geom_torsion_atom_site_label_1
_geom_torsion_atom_site_label_2
_geom_torsion_atom_site_label_3
_geom_torsion_atom_site_label_4
_geom_torsion
C6 C2 C3 C4 0.9(2)
C6 C2 C3 N2 175.60(15)
C2 C3 C4 C5 -2.3(3)
N2 C3 C4 C5 -176.67(17)
C6 C1 C5 C4 0.9(3)
Cl1 C1 C5 C4 179.91(15)
C3 C4 C5 C1 1.4(3)
C5 C1 C6 C2 -2.3(3)
Cl1 C1 C6 C2 178.67(13)
C3 C2 C6 C1 1.4(3)
N2 C7 C8 C9 -73.07(19)
C10 C7 C8 C9 102.36(18)
N2 C7 C10 C11 2.1(2)
C8 C7 C10 C11 -173.36(14)
N2 C7 C10 C14 170.92(14)
C8 C7 C10 C14 -4.5(2)
C7 C10 C11 O2 -0.8(2)
C14 C10 C11 O2 -169.70(15)
C7 C10 C11 C12 179.54(15)
C14 C10 C11 C12 10.6(2)
O2 C11 C12 C13 10.5(3)
C10 C11 C12 C13 -169.81(17)
C7 C10 C14 O1 -79.64(18)
C11 C10 C14 O1 89.68(18)
C7 C10 C14 N1 100.90(17)
C11 C10 C14 N1 -89.78(17)
O1 C14 N1 C15 -179.69(14)
C10 C14 N1 C15 -0.3(2)
O1 C14 N1 C18 0.0(2)
C10 C14 N1 C18 179.44(13)
C17 C15 N1 C14 -110.95(17)
C16 C15 N1 C14 123.69(16)
C17 C15 N1 C18 69.35(19)
C16 C15 N1 C18 -56.01(18)
C19 C18 N1 C14 -64.39(19)
C20 C18 N1 C14 63.63(19)
C19 C18 N1 C15 115.32(16)
C20 C18 N1 C15 -116.65(16)
C10 C7 N2 C3 -177.41(16)
C8 C7 N2 C3 -1.9(3)
C4 C3 N2 C7 -52.9(3)
C2 C3 N2 C7 132.68(18)
